data_4343726
loop_
_publ_author_name
'Vutforth, B.D.'
'Davies, C.G.'
'Dean, P.A.W.'
'Ireland, P.R.'
'Gillespie, R.J.'
'Ummat, P.K.'

_publ_section_title
;
 Preparation and Raman Spectra of Compounds of the Hg3(2+) Cation. Crystal
 Structure of Trimercury Bis(hexafluoroarsenate(V)) Hg3 (As F6)2
;
_journal_name_full 'Inorganic Chemistry'
_journal_page_first 1343
_journal_page_last 1347
_journal_volume 12
_journal_year 1973
_chemical_formula_sum 'As2 F12 Hg3'
_chemical_name_systematic 'Hg3 (As F6)2'
_space_group_IT_number 14
_symmetry_space_group_name_Hall '-P 2ybc'
_symmetry_space_group_name_H-M 'P 1 21/c 1'
_cell_angle_alpha 90
_cell_angle_beta 91.16
_cell_angle_gamma 90
_cell_formula_units_Z 2
_cell_length_a 5.981
_cell_length_b 8.551
_cell_length_c 11.282
_cell_volume 576.883
_citation_journal_id_ASTM INOCAJ
_cod_data_source_file Vutforth_INOCAJ_1973_1208.cif
_cod_data_source_block As2F12Hg3
_cod_database_code 4343726

loop_
_symmetry_equiv_pos_as_xyz
x,y,z
-x,y+1/2,-z+1/2
-x,-y,-z
x,-y-1/2,z-1/2

loop_
_atom_site_label
_atom_site_type_symbol
_atom_site_fract_x
_atom_site_fract_y
_atom_site_fract_z
_atom_site_occupancy
_atom_site_U_iso_or_equiv
F1 F-1 0.169 0.806 0.216 1 0.0
F5 F-1 0.556 0.696 0.203 1 0.0
As1 As+5 0.2997 0.6431 0.1722 1 0.0
Hg1 Hg 0 0 0 1 0.0
F2 F-1 0.316 0.722 0.034 1 0.0
F3 F-1 0.055 0.551 0.146 1 0.0
F4 F-1 0.306 0.575 0.311 1 0.0
F6 F-1 0.412 0.474 0.114 1 0.0
Hg2 Hg+1 0.2395 0.2302 0.0705 1 0.0
